data_7037424
loop_
_publ_author_name
'van Dijkman, Thomas F.'
'Siegler, Maxime A.'
'Bouwman, Elisabeth'

_publ_section_title
;
 Highly tunable fluorinated trispyrazolylborates
 [HB(3-CF3-5-{4-RPh}pz)3](-) (R = NO2, CF3, Cl, F, H, OMe and NMe2) and
 their copper(i) complexes.
;
_journal_issue 48
_journal_name_full 'Dalton transactions (Cambridge, England : 2003)'
_journal_page_first 21109
_journal_page_last 21123
_journal_paper_doi 10.1039/c5dt04006j
_journal_volume 44
_journal_year 2015
_chemical_formula_moiety 'C30 H18 B F9 N9 Na O7'
_chemical_formula_sum 'C30 H18 B F9 N9 Na O7'
_chemical_formula_weight 821.33
_space_group_crystal_system monoclinic
_space_group_IT_number 14
_space_group_name_Hall '-P 2yn'
_space_group_name_H-M_alt 'P 1 21/n 1'
_symmetry_space_group_name_Hall '-P 2yn'
_symmetry_space_group_name_H-M 'P 1 21/n 1'
_atom_sites_solution_hydrogens mixed
_atom_sites_solution_primary direct
_atom_sites_solution_secondary difmap
_audit_creation_method SHELXL-2014/7
_audit_update_record
;
2015-10-08 deposited with the CCDC.
2015-11-12 downloaded from the CCDC.
;
_cell_angle_alpha 90
_cell_angle_beta 97.3724(10)
_cell_angle_gamma 90
_cell_formula_units_Z 4
_cell_length_a 9.32258(10)
_cell_length_b 23.3536(3)
_cell_length_c 15.70665(18)
_cell_measurement_reflns_used 10327
_cell_measurement_temperature 110(2)
_cell_measurement_theta_max 71.96
_cell_measurement_theta_min 3.38
_cell_volume 3391.32(7)
_computing_cell_refinement
;
CrysAlisPro, Agilent Technologies,
Version 1.171.36.32 (release 02-08-2013 CrysAlis171 .NET)
(compiled Aug  2 2013,16:46:58)
;
_computing_data_collection
;
CrysAlisPro, Agilent Technologies,
Version 1.171.36.32 (release 02-08-2013 CrysAlis171 .NET)
(compiled Aug  2 2013,16:46:58)
;
_computing_data_reduction
;
CrysAlisPro, Agilent Technologies,
Version 1.171.36.32 (release 02-08-2013 CrysAlis171 .NET)
(compiled Aug  2 2013,16:46:58)
;
_computing_molecular_graphics 'SHELXTL v6.10 (Sheldrick, 2008)'
_computing_publication_material 'SHELXTL v6.10 (Sheldrick, 2008)'
_computing_structure_refinement 'SHELXL-2014/7 (Sheldrick, 2014)'
_computing_structure_solution 'SHELXS-2014/7 (Sheldrick, 2014)'
_diffrn_ambient_temperature 110(2)
_diffrn_measured_fraction_theta_full 0.997
_diffrn_measured_fraction_theta_max 0.994
_diffrn_measurement_device_type 'SuperNova, Dual, Cu at zero, Atlas'
_diffrn_measurement_method '\w scans'
_diffrn_radiation_monochromator mirror
_diffrn_radiation_source 'SuperNova (Cu) X-ray Source'
_diffrn_radiation_type CuK\a
_diffrn_radiation_wavelength 1.54178
_diffrn_reflns_av_R_equivalents 0.0365
_diffrn_reflns_av_unetI/netI 0.0356
_diffrn_reflns_laue_measured_fraction_full 0.997
_diffrn_reflns_laue_measured_fraction_max 0.994
_diffrn_reflns_limit_h_max 7
_diffrn_reflns_limit_h_min -11
_diffrn_reflns_limit_k_max 27
_diffrn_reflns_limit_k_min -28
_diffrn_reflns_limit_l_max 19
_diffrn_reflns_limit_l_min -19
_diffrn_reflns_number 20217
_diffrn_reflns_point_group_measured_fraction_full 0.997
_diffrn_reflns_point_group_measured_fraction_max 0.994
_diffrn_reflns_theta_full 67.679
_diffrn_reflns_theta_max 71.900
_diffrn_reflns_theta_min 3.410
_exptl_absorpt_coefficient_mu 1.422
_exptl_absorpt_correction_T_max 0.930
_exptl_absorpt_correction_T_min 0.623
_exptl_absorpt_correction_type analytical
_exptl_absorpt_process_details
;
CrysAlisPro, Agilent Technologies,
Version 1.171.36.32 (release 02-08-2013 CrysAlis171 .NET)
(compiled Aug  2 2013,16:46:58)
Analytical numeric absorption correction using a multifaceted crystal
            model based on expressions derived by R.C. Clark & J.S. Reid.
(Clark, R. C. & Reid, J. S. (1995). Acta Cryst. A51, 887-897)
;
_exptl_crystal_colour colorless
_exptl_crystal_density_diffrn 1.609
_exptl_crystal_description needle
_exptl_crystal_F_000 1656
_exptl_crystal_size_max 0.51
_exptl_crystal_size_mid 0.07
_exptl_crystal_size_min 0.07
_refine_diff_density_max 0.361
_refine_diff_density_min -0.283
_refine_diff_density_rms 0.053
_refine_ls_extinction_method none
_refine_ls_goodness_of_fit_ref 1.028
_refine_ls_hydrogen_treatment mixed
_refine_ls_matrix_type full
_refine_ls_number_parameters 524
_refine_ls_number_reflns 6614
_refine_ls_number_restraints 3
_refine_ls_restrained_S_all 1.028
_refine_ls_R_factor_all 0.0459
_refine_ls_R_factor_gt 0.0374
_refine_ls_shift/su_max 0.001
_refine_ls_shift/su_mean 0.000
_refine_ls_structure_factor_coef Fsqd
_refine_ls_weighting_details 'w=1/[\s^2^(Fo^2^)+(0.0490P)^2^+1.3075P] where P=(Fo^2^+2Fc^2^)/3'
_refine_ls_weighting_scheme calc
_refine_ls_wR_factor_gt 0.0941
_refine_ls_wR_factor_ref 0.1012
_reflns_Friedel_coverage 0.000
_reflns_number_gt 5643
_reflns_number_total 6614
_reflns_threshold_expression 'I > 2\s(I)'
_cod_data_source_file c5dt04006j2.cif
_cod_data_source_block Na4aprime
_cod_depositor_comments 'Adding full bibliography for 7037416--7037425.cif.'
_cod_database_code 7037424
_shelx_shelxl_version_number 2014/7
_shelx_space_group_comment
;
The symmetry employed for this shelxl refinement is uniquely defined
by the following loop, which should always be used as a source of
symmetry information in preference to the above space-group names.
They are only intended as comments.
;

loop_
_space_group_symop_operation_xyz
'x, y, z'
'-x+1/2, y+1/2, -z+1/2'
'-x, -y, -z'
'x-1/2, -y-1/2, z-1/2'

loop_
_atom_site_label
_atom_site_type_symbol
_atom_site_fract_x
_atom_site_fract_y
_atom_site_fract_z
_atom_site_U_iso_or_equiv
_atom_site_adp_type
_atom_site_occupancy
_atom_site_site_symmetry_order
_atom_site_calc_flag
_atom_site_refinement_flags_posn
_atom_site_refinement_flags_adp
Na1 Na 0.52769(7) 0.03601(3) 0.77896(4) 0.02181(15) Uani 1 1 d . .
B1 B 0.58689(18) 0.16385(7) 0.68908(11) 0.0166(3) Uani 1 1 d . .
H1 H 0.610(2) 0.2061(8) 0.6615(12) 0.016(5) Uiso 1 1 d . .
O1W O 0.5871(2) -0.00183(7) 0.91108(10) 0.0457(4) Uani 1 1 d D .
H1W1 H 0.650(3) 0.0131(13) 0.9467(19) 0.069 Uiso 1 1 d D U
H1W2 H 0.554(3) -0.0289(12) 0.935(2) 0.069 Uiso 1 1 d D U
N11 N 0.47834(14) 0.17209(6) 0.75528(8) 0.0166(3) Uani 1 1 d . .
N12 N 0.46888(15) 0.13461(6) 0.82031(9) 0.0191(3) Uani 1 1 d . .
C13 C 0.38290(18) 0.16011(7) 0.87053(11) 0.0214(3) Uani 1 1 d . .
C131 C 0.3468(2) 0.13066(8) 0.94904(12) 0.0273(4) Uani 1 1 d . .
F11 F 0.25395(19) 0.16080(8) 0.98805(10) 0.0661(5) Uani 1 1 d . .
F12 F 0.28956(16) 0.07908(6) 0.93265(8) 0.0491(4) Uani 1 1 d . .
F13 F 0.46368(13) 0.12200(5) 1.00767(7) 0.0365(3) Uani 1 1 d . .
C14 C 0.33530(18) 0.21376(7) 0.83951(11) 0.0221(3) Uani 1 1 d . .
H14 H 0.2743 0.2400 0.8640 0.027 Uiso 1 1 calc R U
C15 C 0.39781(16) 0.21971(7) 0.76494(10) 0.0176(3) Uani 1 1 d . .
C151 C 0.37710(16) 0.26519(7) 0.69924(10) 0.0179(3) Uani 1 1 d . .
C152 C 0.40031(18) 0.32238(7) 0.72245(11) 0.0225(3) Uani 1 1 d . .
H152 H 0.4354 0.3319 0.7802 0.027 Uiso 1 1 calc R U
C153 C 0.37253(19) 0.36542(7) 0.66172(11) 0.0239(3) Uani 1 1 d . .
H153 H 0.3870 0.4045 0.6771 0.029 Uiso 1 1 calc R U
C154 C 0.32310(17) 0.34984(7) 0.57800(11) 0.0221(3) Uani 1 1 d . .
C155 C 0.29984(17) 0.29347(8) 0.55260(11) 0.0223(3) Uani 1 1 d . .
H155 H 0.2666 0.2841 0.4945 0.027 Uiso 1 1 calc R U
C156 C 0.32652(17) 0.25105(7) 0.61428(10) 0.0199(3) Uani 1 1 d . .
H156 H 0.3103 0.2121 0.5987 0.024 Uiso 1 1 calc R U
N13 N 0.28786(17) 0.39513(7) 0.51408(10) 0.0277(3) Uani 1 1 d . .
O131 O 0.27881(18) 0.44462(6) 0.54053(10) 0.0407(4) Uani 1 1 d . .
O132 O 0.26694(17) 0.38159(7) 0.43845(9) 0.0373(3) Uani 1 1 d . .
N21 N 0.73207(14) 0.13931(6) 0.73311(8) 0.0165(3) Uani 1 1 d . .
N22 N 0.74972(15) 0.08229(6) 0.74876(9) 0.0181(3) Uani 1 1 d . .
C23 C 0.89034(17) 0.07622(7) 0.77653(10) 0.0197(3) Uani 1 1 d . .
C231 C 0.94936(19) 0.01883(8) 0.80390(12) 0.0252(4) Uani 1 1 d . .
F21 F 1.09182(11) 0.01611(5) 0.79969(8) 0.0327(2) Uani 1 1 d . .
F22 F 0.93128(17) 0.00582(6) 0.88369(9) 0.0561(4) Uani 1 1 d . .
F23 F 0.89065(14) -0.02345(5) 0.75366(10) 0.0490(4) Uani 1 1 d . .
C24 C 0.96545(17) 0.12778(7) 0.77843(11) 0.0219(3) Uani 1 1 d . .
H24 H 1.0659 0.1342 0.7948 0.026 Uiso 1 1 calc R U
C25 C 0.85982(17) 0.16752(7) 0.75100(10) 0.0183(3) Uani 1 1 d . .
C251 C 0.87817(17) 0.23011(7) 0.74339(10) 0.0178(3) Uani 1 1 d . .
C252 C 0.98867(17) 0.25044(7) 0.69934(11) 0.0212(3) Uani 1 1 d . .
H252 H 1.0442 0.2242 0.6708 0.025 Uiso 1 1 calc R U
C253 C 1.01808(17) 0.30851(7) 0.69686(11) 0.0213(3) Uani 1 1 d . .
H253 H 1.0933 0.3225 0.6671 0.026 Uiso 1 1 calc R U
C254 C 0.93534(17) 0.34557(7) 0.73880(10) 0.0184(3) Uani 1 1 d . .
C255 C 0.82164(17) 0.32716(7) 0.78115(11) 0.0212(3) Uani 1 1 d . .
H255 H 0.7646 0.3537 0.8080 0.025 Uiso 1 1 calc R U
C256 C 0.79385(17) 0.26895(7) 0.78313(11) 0.0215(3) Uani 1 1 d . .
H256 H 0.7168 0.2553 0.8117 0.026 Uiso 1 1 calc R U
N23 N 0.97440(15) 0.40647(6) 0.74128(9) 0.0206(3) Uani 1 1 d . .
O231 O 0.90139(15) 0.44022(5) 0.77811(8) 0.0273(3) Uani 1 1 d . .
O232 O 1.07982(14) 0.42195(5) 0.70755(9) 0.0290(3) Uani 1 1 d . .
N31 N 0.52089(14) 0.12331(6) 0.61616(8) 0.0166(3) Uani 1 1 d . .
N32 N 0.43468(14) 0.07866(6) 0.63106(8) 0.0173(3) Uani 1 1 d . .
C33 C 0.38458(16) 0.05682(7) 0.55379(10) 0.0174(3) Uani 1 1 d . .
C331 C 0.27939(16) 0.00966(7) 0.54458(10) 0.0177(3) Uani 1 1 d . .
C332 C 0.21788(18) -0.01084(7) 0.61532(11) 0.0221(3) Uani 1 1 d . .
H332 H 0.2472 0.0050 0.6705 0.027 Uiso 1 1 calc R U
C333 C 0.11484(18) -0.05387(8) 0.60612(11) 0.0228(3) Uani 1 1 d . .
H333 H 0.0739 -0.0679 0.6544 0.027 Uiso 1 1 calc R U
C334 C 0.07276(17) -0.07598(7) 0.52492(11) 0.0203(3) Uani 1 1 d . .
C335 C 0.13118(17) -0.05695(7) 0.45334(11) 0.0218(3) Uani 1 1 d . .
H335 H 0.1006 -0.0728 0.3983 0.026 Uiso 1 1 calc R U
C336 C 0.23517(17) -0.01431(7) 0.46358(11) 0.0213(3) Uani 1 1 d . .
H336 H 0.2771 -0.0011 0.4151 0.026 Uiso 1 1 calc R U
C34 C 0.44105(17) 0.08684(7) 0.48811(10) 0.0194(3) Uani 1 1 d . .
H34 H 0.4239 0.0799 0.4281 0.023 Uiso 1 1 calc R U
C35 C 0.52653(16) 0.12846(7) 0.53028(10) 0.0174(3) Uani 1 1 d . .
C351 C 0.61331(18) 0.17270(7) 0.49118(10) 0.0211(3) Uani 1 1 d . .
F31 F 0.74516(10) 0.18113(4) 0.53471(6) 0.0251(2) Uani 1 1 d . .
F32 F 0.54887(12) 0.22414(5) 0.48379(7) 0.0315(2) Uani 1 1 d . .
F33 F 0.63398(11) 0.15672(5) 0.41127(6) 0.0287(2) Uani 1 1 d . .
N33 N -0.03780(15) -0.12118(6) 0.51429(10) 0.0240(3) Uani 1 1 d . .
O331 O -0.08325(15) -0.14022(6) 0.57870(9) 0.0359(3) Uani 1 1 d . .
O332 O -0.08090(15) -0.13780(6) 0.44128(9) 0.0332(3) Uani 1 1 d . .

loop_
_atom_site_aniso_label
_atom_site_aniso_U_11
_atom_site_aniso_U_22
_atom_site_aniso_U_33
_atom_site_aniso_U_23
_atom_site_aniso_U_13
_atom_site_aniso_U_12
Na1 0.0282(3) 0.0149(3) 0.0228(3) 0.0021(2) 0.0048(2) -0.0009(2)
B1 0.0201(8) 0.0129(8) 0.0171(8) 0.0009(6) 0.0039(6) -0.0006(6)
O1W 0.0675(11) 0.0347(8) 0.0307(8) 0.0114(6) -0.0092(7) -0.0201(8)
N11 0.0198(6) 0.0125(6) 0.0178(6) 0.0019(5) 0.0038(5) -0.0007(5)
N12 0.0231(6) 0.0167(7) 0.0183(6) 0.0043(5) 0.0050(5) -0.0001(5)
C13 0.0240(7) 0.0215(8) 0.0195(8) 0.0017(6) 0.0060(6) 0.0008(6)
C131 0.0288(9) 0.0305(10) 0.0241(9) 0.0055(7) 0.0089(7) 0.0032(7)
F11 0.0821(11) 0.0758(11) 0.0511(8) 0.0319(8) 0.0495(8) 0.0437(9)
F12 0.0607(8) 0.0506(8) 0.0341(6) 0.0170(6) -0.0010(6) -0.0293(7)
F13 0.0435(6) 0.0437(7) 0.0214(5) 0.0091(5) 0.0001(4) -0.0083(5)
C14 0.0258(8) 0.0208(8) 0.0207(8) -0.0007(6) 0.0071(6) 0.0047(6)
C15 0.0199(7) 0.0146(7) 0.0184(7) -0.0004(6) 0.0026(6) 0.0008(6)
C151 0.0178(7) 0.0164(8) 0.0199(8) 0.0016(6) 0.0043(6) 0.0021(6)
C152 0.0262(8) 0.0196(8) 0.0208(8) -0.0011(6) 0.0000(6) -0.0005(6)
C153 0.0275(8) 0.0162(8) 0.0275(9) 0.0014(7) 0.0014(6) -0.0033(6)
C154 0.0214(7) 0.0218(8) 0.0236(8) 0.0068(7) 0.0043(6) -0.0001(6)
C155 0.0228(7) 0.0263(9) 0.0182(8) -0.0005(6) 0.0045(6) 0.0033(6)
C156 0.0217(7) 0.0171(8) 0.0215(8) -0.0027(6) 0.0058(6) 0.0025(6)
N13 0.0286(7) 0.0268(8) 0.0277(8) 0.0089(6) 0.0034(6) -0.0044(6)
O131 0.0601(9) 0.0218(7) 0.0365(8) 0.0089(6) -0.0077(7) -0.0047(6)
O132 0.0476(8) 0.0433(9) 0.0211(7) 0.0097(6) 0.0050(6) 0.0013(6)
N21 0.0203(6) 0.0124(6) 0.0172(6) 0.0010(5) 0.0039(5) 0.0006(5)
N22 0.0240(6) 0.0126(6) 0.0180(6) 0.0018(5) 0.0043(5) 0.0024(5)
C23 0.0230(7) 0.0177(8) 0.0191(7) 0.0013(6) 0.0051(6) 0.0042(6)
C231 0.0254(8) 0.0200(9) 0.0308(9) 0.0044(7) 0.0066(7) 0.0047(6)
F21 0.0254(5) 0.0270(6) 0.0459(7) 0.0052(5) 0.0055(4) 0.0087(4)
F22 0.0747(10) 0.0530(9) 0.0478(8) 0.0319(7) 0.0352(7) 0.0381(7)
F23 0.0421(7) 0.0175(6) 0.0815(10) -0.0040(6) -0.0148(6) 0.0041(5)
C24 0.0194(7) 0.0220(8) 0.0244(8) 0.0017(6) 0.0034(6) 0.0006(6)
C25 0.0208(7) 0.0168(8) 0.0180(7) 0.0004(6) 0.0048(6) -0.0008(6)
C251 0.0193(7) 0.0157(8) 0.0183(7) -0.0006(6) 0.0015(6) -0.0008(6)
C252 0.0223(7) 0.0165(8) 0.0260(8) -0.0013(6) 0.0073(6) 0.0008(6)
C253 0.0221(7) 0.0184(8) 0.0246(8) 0.0017(6) 0.0076(6) -0.0011(6)
C254 0.0227(7) 0.0132(7) 0.0188(7) 0.0004(6) 0.0014(6) -0.0006(6)
C255 0.0225(7) 0.0190(8) 0.0230(8) -0.0044(6) 0.0064(6) 0.0009(6)
C256 0.0214(7) 0.0214(8) 0.0229(8) -0.0016(6) 0.0078(6) -0.0033(6)
N23 0.0253(7) 0.0158(7) 0.0203(7) 0.0011(5) 0.0015(5) 0.0009(5)
O231 0.0396(7) 0.0166(6) 0.0270(6) -0.0015(5) 0.0092(5) 0.0040(5)
O232 0.0281(6) 0.0198(6) 0.0407(7) 0.0040(5) 0.0106(5) -0.0037(5)
N31 0.0191(6) 0.0139(6) 0.0173(6) 0.0018(5) 0.0039(5) 0.0005(5)
N32 0.0197(6) 0.0135(6) 0.0190(6) 0.0005(5) 0.0037(5) -0.0002(5)
C33 0.0179(7) 0.0169(7) 0.0179(7) -0.0006(6) 0.0039(5) 0.0028(6)
C331 0.0178(7) 0.0161(8) 0.0195(7) -0.0011(6) 0.0033(5) 0.0023(6)
C332 0.0243(8) 0.0233(9) 0.0191(8) -0.0031(6) 0.0042(6) -0.0023(6)
C333 0.0251(8) 0.0237(9) 0.0209(8) 0.0009(6) 0.0078(6) -0.0025(6)
C334 0.0191(7) 0.0171(8) 0.0248(8) -0.0012(6) 0.0038(6) 0.0002(6)
C335 0.0226(7) 0.0233(8) 0.0196(8) -0.0037(6) 0.0024(6) -0.0006(6)
C336 0.0229(7) 0.0228(8) 0.0190(8) -0.0012(6) 0.0052(6) -0.0006(6)
C34 0.0192(7) 0.0222(8) 0.0171(7) -0.0007(6) 0.0036(6) 0.0008(6)
C35 0.0179(7) 0.0176(8) 0.0172(7) 0.0019(6) 0.0046(5) 0.0033(6)
C351 0.0234(7) 0.0219(8) 0.0191(8) 0.0013(6) 0.0073(6) 0.0018(6)
F31 0.0225(5) 0.0265(5) 0.0271(5) 0.0003(4) 0.0064(4) -0.0054(4)
F32 0.0340(5) 0.0221(5) 0.0410(6) 0.0121(5) 0.0152(5) 0.0053(4)
F33 0.0323(5) 0.0365(6) 0.0194(5) 0.0009(4) 0.0112(4) -0.0049(4)
N33 0.0222(7) 0.0219(7) 0.0284(8) -0.0019(6) 0.0049(5) -0.0019(6)
O331 0.0371(7) 0.0383(8) 0.0328(7) 0.0053(6) 0.0060(6) -0.0152(6)
O332 0.0342(7) 0.0337(7) 0.0317(7) -0.0103(6) 0.0040(5) -0.0115(6)

loop_
_atom_type_symbol
_atom_type_description
_atom_type_scat_dispersion_real
_atom_type_scat_dispersion_imag
_atom_type_scat_source
C C 0.0181 0.0091 'International Tables Vol C Tables 4.2.6.8 and 6.1.1.4'
H H 0.0000 0.0000 'International Tables Vol C Tables 4.2.6.8 and 6.1.1.4'
B B 0.0090 0.0039 'International Tables Vol C Tables 4.2.6.8 and 6.1.1.4'
N N 0.0311 0.0180 'International Tables Vol C Tables 4.2.6.8 and 6.1.1.4'
F F 0.0727 0.0534 'International Tables Vol C Tables 4.2.6.8 and 6.1.1.4'
Na Na 0.1353 0.1239 'International Tables Vol C Tables 4.2.6.8 and 6.1.1.4'
O O 0.0492 0.0322 'International Tables Vol C Tables 4.2.6.8 and 6.1.1.4'

loop_
_geom_angle_atom_site_label_1
_geom_angle_atom_site_label_2
_geom_angle_atom_site_label_3
_geom_angle
_geom_angle_site_symmetry_1
_geom_angle_site_symmetry_3
O1W Na1 N22 103.78(6) . .
O1W Na1 N12 99.18(6) . .
N22 Na1 N12 81.98(5) . .
O1W Na1 O231 86.28(6) . 2_646
N22 Na1 O231 93.22(5) . 2_646
N12 Na1 O231 173.43(5) . 2_646
O1W Na1 N32 174.55(7) . .
N22 Na1 N32 81.30(5) . .
N12 Na1 N32 79.42(5) . .
O231 Na1 N32 95.48(5) 2_646 .
O1W Na1 O232 67.35(5) . 2_646
N22 Na1 O232 137.88(5) . 2_646
N12 Na1 O232 139.04(5) . 2_646
O231 Na1 O232 46.64(4) 2_646 2_646
N32 Na1 O232 110.26(5) . 2_646
O1W Na1 N23 72.81(5) . 2_646
N22 Na1 N23 114.54(5) . 2_646
N12 Na1 N23 162.72(5) . 2_646
O231 Na1 N23 23.33(4) 2_646 2_646
N32 Na1 N23 107.08(4) . 2_646
O232 Na1 N23 23.78(4) 2_646 2_646
N21 B1 N31 110.18(13) . .
N21 B1 N11 110.74(13) . .
N31 B1 N11 109.82(12) . .
N21 B1 H1 107.6(10) . .
N31 B1 H1 109.4(10) . .
N11 B1 H1 109.0(10) . .
Na1 O1W H1W1 121(2) . .
Na1 O1W H1W2 132(2) . .
H1W1 O1W H1W2 107(3) . .
N12 N11 C15 110.68(13) . .
N12 N11 B1 122.35(13) . .
C15 N11 B1 126.29(13) . .
C13 N12 N11 105.01(13) . .
C13 N12 Na1 137.80(11) . .
N11 N12 Na1 111.41(10) . .
N12 C13 C14 112.47(15) . .
N12 C13 C131 120.01(15) . .
C14 C13 C131 127.51(16) . .
F11 C131 F12 107.49(17) . .
F11 C131 F13 106.40(16) . .
F12 C131 F13 105.40(15) . .
F11 C131 C13 111.60(16) . .
F12 C131 C13 112.74(15) . .
F13 C131 C13 112.76(15) . .
C15 C14 C13 103.69(14) . .
C15 C14 H14 128.2 . .
C13 C14 H14 128.2 . .
N11 C15 C14 108.13(14) . .
N11 C15 C151 122.31(14) . .
C14 C15 C151 129.34(15) . .
C152 C151 C156 119.89(15) . .
C152 C151 C15 120.31(15) . .
C156 C151 C15 119.71(15) . .
C153 C152 C151 120.37(16) . .
C153 C152 H152 119.8 . .
C151 C152 H152 119.8 . .
C154 C153 C152 118.20(16) . .
C154 C153 H153 120.9 . .
C152 C153 H153 120.9 . .
C155 C154 C153 122.96(16) . .
C155 C154 N13 118.39(15) . .
C153 C154 N13 118.59(16) . .
C154 C155 C156 118.09(15) . .
C154 C155 H155 121.0 . .
C156 C155 H155 121.0 . .
C155 C156 C151 120.49(15) . .
C155 C156 H156 119.8 . .
C151 C156 H156 119.8 . .
O132 N13 O131 124.10(16) . .
O132 N13 C154 118.25(16) . .
O131 N13 C154 117.64(15) . .
C25 N21 N22 110.79(13) . .
C25 N21 B1 127.27(13) . .
N22 N21 B1 121.43(13) . .
C23 N22 N21 104.71(13) . .
C23 N22 Na1 135.46(11) . .
N21 N22 Na1 112.56(9) . .
N22 C23 C24 112.68(14) . .
N22 C23 C231 120.01(15) . .
C24 C23 C231 127.28(15) . .
F22 C231 F23 107.32(17) . .
F22 C231 F21 106.50(15) . .
F23 C231 F21 105.62(15) . .
F22 C231 C23 113.14(15) . .
F23 C231 C23 112.70(15) . .
F21 C231 C23 111.09(14) . .
C25 C24 C23 103.78(14) . .
C25 C24 H24 128.1 . .
C23 C24 H24 128.1 . .
N21 C25 C24 108.03(14) . .
N21 C25 C251 124.77(14) . .
C24 C25 C251 127.18(15) . .
C252 C251 C256 119.56(15) . .
C252 C251 C25 118.48(14) . .
C256 C251 C25 121.85(15) . .
C253 C252 C251 120.55(15) . .
C253 C252 H252 119.7 . .
C251 C252 H252 119.7 . .
C254 C253 C252 118.38(15) . .
C254 C253 H253 120.8 . .
C252 C253 H253 120.8 . .
C253 C254 C255 122.76(15) . .
C253 C254 N23 117.91(14) . .
C255 C254 N23 119.27(14) . .
C256 C255 C254 118.08(15) . .
C256 C255 H255 121.0 . .
C254 C255 H255 121.0 . .
C255 C256 C251 120.60(15) . .
C255 C256 H256 119.7 . .
C251 C256 H256 119.7 . .
O232 N23 O231 122.29(14) . .
O232 N23 C254 118.89(14) . .
O231 N23 C254 118.82(14) . .
O232 N23 Na1 69.95(9) . 2_656
O231 N23 Na1 54.32(8) . 2_656
C254 N23 Na1 164.36(10) . 2_656
N23 O231 Na1 102.36(10) . 2_656
N23 O232 Na1 86.27(9) . 2_656
N32 N31 C35 109.76(13) . .
N32 N31 B1 122.01(12) . .
C35 N31 B1 127.97(13) . .
C33 N32 N31 106.34(13) . .
C33 N32 Na1 134.91(11) . .
N31 N32 Na1 108.37(9) . .
N32 C33 C34 110.75(14) . .
N32 C33 C331 121.58(14) . .
C34 C33 C331 127.61(15) . .
C332 C331 C336 118.76(15) . .
C332 C331 C33 120.99(14) . .
C336 C331 C33 120.21(15) . .
C333 C332 C331 121.00(15) . .
C333 C332 H332 119.5 . .
C331 C332 H332 119.5 . .
C332 C333 C334 118.51(15) . .
C332 C333 H333 120.7 . .
C334 C333 H333 120.7 . .
C335 C334 C333 122.27(15) . .
C335 C334 N33 118.79(15) . .
C333 C334 N33 118.94(15) . .
C334 C335 C336 118.64(15) . .
C334 C335 H335 120.7 . .
C336 C335 H335 120.7 . .
C335 C336 C331 120.81(15) . .
C335 C336 H336 119.6 . .
C331 C336 H336 119.6 . .
C35 C34 C33 104.38(14) . .
C35 C34 H34 127.8 . .
C33 C34 H34 127.8 . .
N31 C35 C34 108.76(14) . .
N31 C35 C351 124.10(14) . .
C34 C35 C351 127.14(15) . .
F32 C351 F31 106.46(14) . .
F32 C351 F33 106.47(13) . .
F31 C351 F33 106.51(13) . .
F32 C351 C35 113.28(13) . .
F31 C351 C35 113.66(14) . .
F33 C351 C35 109.98(14) . .
O332 N33 O331 123.23(15) . .
O332 N33 C334 118.27(15) . .
O331 N33 C334 118.50(14) . .

loop_
_geom_bond_atom_site_label_1
_geom_bond_atom_site_label_2
_geom_bond_distance
_geom_bond_site_symmetry_2
Na1 O1W 2.2581(16) .
Na1 N22 2.4351(15) .
Na1 N12 2.4731(15) .
Na1 O231 2.5291(14) 2_646
Na1 N32 2.5737(15) .
Na1 O232 2.8633(14) 2_646
Na1 N23 3.0418(15) 2_646
B1 N21 1.549(2) .
B1 N31 1.551(2) .
B1 N11 1.553(2) .
B1 H1 1.11(2) .
O1W H1W1 0.83(2) .
O1W H1W2 0.82(2) .
N11 N12 1.3566(19) .
N11 C15 1.361(2) .
N12 C13 1.335(2) .
C13 C14 1.396(2) .
C13 C131 1.488(2) .
C131 F11 1.326(2) .
C131 F12 1.329(2) .
C131 F13 1.348(2) .
C14 C15 1.380(2) .
C14 H14 0.9500 .
C15 C151 1.476(2) .
C151 C152 1.394(2) .
C151 C156 1.397(2) .
C152 C153 1.387(2) .
C152 H152 0.9500 .
C153 C154 1.385(2) .
C153 H153 0.9500 .
C154 C155 1.385(3) .
C154 N13 1.466(2) .
C155 C156 1.386(2) .
C155 H155 0.9500 .
C156 H156 0.9500 .
N13 O132 1.221(2) .
N13 O131 1.235(2) .
N21 C25 1.358(2) .
N21 N22 1.3603(18) .
N22 C23 1.335(2) .
C23 C24 1.391(2) .
C23 C231 1.491(2) .
C231 F22 1.321(2) .
C231 F23 1.337(2) .
C231 F21 1.340(2) .
C24 C25 1.381(2) .
C24 H24 0.9500 .
C25 C251 1.478(2) .
C251 C252 1.396(2) .
C251 C256 1.399(2) .
C252 C253 1.385(2) .
C252 H252 0.9500 .
C253 C254 1.381(2) .
C253 H253 0.9500 .
C254 C255 1.390(2) .
C254 N23 1.467(2) .
C255 C256 1.385(2) .
C255 H255 0.9500 .
C256 H256 0.9500 .
N23 O232 1.229(2) .
N23 O231 1.2331(19) .
N23 Na1 3.0416(15) 2_656
O231 Na1 2.5291(14) 2_656
O232 Na1 2.8633(14) 2_656
N31 N32 1.3551(19) .
N31 C35 1.362(2) .
N32 C33 1.344(2) .
C33 C34 1.404(2) .
C33 C331 1.469(2) .
C331 C332 1.399(2) .
C331 C336 1.403(2) .
C332 C333 1.385(2) .
C332 H332 0.9500 .
C333 C334 1.385(2) .
C333 H333 0.9500 .
C334 C335 1.384(2) .
C334 N33 1.470(2) .
C335 C336 1.385(2) .
C335 H335 0.9500 .
C336 H336 0.9500 .
C34 C35 1.372(2) .
C34 H34 0.9500 .
C35 C351 1.492(2) .
C351 F32 1.341(2) .
C351 F31 1.342(2) .
C351 F33 1.3468(19) .
N33 O332 1.228(2) .
N33 O331 1.229(2) .

loop_
_geom_hbond_atom_site_label_D
_geom_hbond_atom_site_label_H
_geom_hbond_atom_site_label_A
_geom_hbond_distance_DH
_geom_hbond_distance_HA
_geom_hbond_distance_DA
_geom_hbond_angle_DHA
_geom_hbond_site_symmetry_A
O1W H1W1 O131 0.83(2) 2.03(2) 2.860(2) 172(3) 4_666
O1W H1W2 F13 0.82(2) 2.36(2) 3.1438(19) 159(3) 3_657

loop_
_geom_torsion_atom_site_label_1
_geom_torsion_atom_site_label_2
_geom_torsion_atom_site_label_3
_geom_torsion_atom_site_label_4
_geom_torsion
_geom_torsion_site_symmetry_4
N21 B1 N11 N12 -37.49(19) .
N31 B1 N11 N12 84.42(17) .
N21 B1 N11 C15 132.16(15) .
N31 B1 N11 C15 -105.93(17) .
C15 N11 N12 C13 -0.70(17) .
B1 N11 N12 C13 170.39(14) .
C15 N11 N12 Na1 157.58(10) .
B1 N11 N12 Na1 -31.33(16) .
N11 N12 C13 C14 0.13(19) .
Na1 N12 C13 C14 -149.01(13) .
N11 N12 C13 C131 179.44(15) .
Na1 N12 C13 C131 30.3(3) .
N12 C13 C131 F11 -176.35(17) .
C14 C13 C131 F11 2.9(3) .
N12 C13 C131 F12 -55.3(2) .
C14 C13 C131 F12 123.9(2) .
N12 C13 C131 F13 64.0(2) .
C14 C13 C131 F13 -116.8(2) .
N12 C13 C14 C15 0.5(2) .
C131 C13 C14 C15 -178.79(17) .
N12 N11 C15 C14 1.01(18) .
B1 N11 C15 C14 -169.65(14) .
N12 N11 C15 C151 -174.09(14) .
B1 N11 C15 C151 15.3(2) .
C13 C14 C15 N11 -0.87(18) .
C13 C14 C15 C151 173.78(16) .
N11 C15 C151 C152 -130.40(17) .
C14 C15 C151 C152 55.6(2) .
N11 C15 C151 C156 53.1(2) .
C14 C15 C151 C156 -120.92(19) .
C156 C151 C152 C153 0.4(2) .
C15 C151 C152 C153 -176.10(15) .
C151 C152 C153 C154 -0.7(3) .
C152 C153 C154 C155 0.3(3) .
C152 C153 C154 N13 177.57(15) .
C153 C154 C155 C156 0.5(2) .
N13 C154 C155 C156 -176.83(15) .
C154 C155 C156 C151 -0.8(2) .
C152 C151 C156 C155 0.3(2) .
C15 C151 C156 C155 176.89(14) .
C155 C154 N13 O132 -14.2(2) .
C153 C154 N13 O132 168.42(16) .
C155 C154 N13 O131 164.63(16) .
C153 C154 N13 O131 -12.8(2) .
N31 B1 N21 C25 131.41(15) .
N11 B1 N21 C25 -106.89(17) .
N31 B1 N21 N22 -39.65(19) .
N11 B1 N21 N22 82.05(17) .
C25 N21 N22 C23 0.03(17) .
B1 N21 N22 C23 172.43(14) .
C25 N21 N22 Na1 155.14(10) .
B1 N21 N22 Na1 -32.46(16) .
N21 N22 C23 C24 -0.74(18) .
Na1 N22 C23 C24 -147.08(13) .
N21 N22 C23 C231 177.39(14) .
Na1 N22 C23 C231 31.0(2) .
N22 C23 C231 F22 -82.7(2) .
C24 C23 C231 F22 95.2(2) .
N22 C23 C231 F23 39.3(2) .
C24 C23 C231 F23 -142.86(18) .
N22 C23 C231 F21 157.62(15) .
C24 C23 C231 F21 -24.6(2) .
N22 C23 C24 C25 1.13(19) .
C231 C23 C24 C25 -176.83(16) .
N22 N21 C25 C24 0.67(18) .
B1 N21 C25 C24 -171.18(14) .
N22 N21 C25 C251 -178.20(14) .
B1 N21 C25 C251 10.0(2) .
C23 C24 C25 N21 -1.05(18) .
C23 C24 C25 C251 177.79(15) .
N21 C25 C251 C252 -131.00(17) .
C24 C25 C251 C252 50.3(2) .
N21 C25 C251 C256 52.8(2) .
C24 C25 C251 C256 -125.88(19) .
C256 C251 C252 C253 1.9(2) .
C25 C251 C252 C253 -174.41(15) .
C251 C252 C253 C254 -0.1(3) .
C252 C253 C254 C255 -1.9(3) .
C252 C253 C254 N23 175.48(15) .
C253 C254 C255 C256 2.0(2) .
N23 C254 C255 C256 -175.34(14) .
C254 C255 C256 C251 -0.1(2) .
C252 C251 C256 C255 -1.8(2) .
C25 C251 C256 C255 174.40(15) .
C253 C254 N23 O232 -1.2(2) .
C255 C254 N23 O232 176.20(15) .
C253 C254 N23 O231 179.70(15) .
C255 C254 N23 O231 -2.9(2) .
C253 C254 N23 Na1 120.0(4) 2_656
C255 C254 N23 Na1 -62.6(4) 2_656
O232 N23 O231 Na1 17.62(17) 2_656
C254 N23 O231 Na1 -163.34(11) 2_656
O231 N23 O232 Na1 -15.17(15) 2_656
C254 N23 O232 Na1 165.79(12) 2_656
N21 B1 N31 N32 87.05(16) .
N11 B1 N31 N32 -35.19(19) .
N21 B1 N31 C35 -99.34(17) .
N11 B1 N31 C35 138.42(15) .
C35 N31 N32 C33 -1.17(16) .
B1 N31 N32 C33 173.48(13) .
C35 N31 N32 Na1 149.59(10) .
B1 N31 N32 Na1 -35.76(15) .
N31 N32 C33 C34 1.19(17) .
Na1 N32 C33 C34 -137.92(13) .
N31 N32 C33 C331 -176.03(13) .
Na1 N32 C33 C331 44.9(2) .
N32 C33 C331 C332 5.7(2) .
C34 C33 C331 C332 -171.02(16) .
N32 C33 C331 C336 -176.49(14) .
C34 C33 C331 C336 6.8(2) .
C336 C331 C332 C333 -0.2(2) .
C33 C331 C332 C333 177.64(15) .
C331 C332 C333 C334 -0.6(3) .
C332 C333 C334 C335 0.7(3) .
C332 C333 C334 N33 -179.27(15) .
C333 C334 C335 C336 0.0(3) .
N33 C334 C335 C336 179.91(15) .
C334 C335 C336 C331 -0.7(2) .
C332 C331 C336 C335 0.9(2) .
C33 C331 C336 C335 -177.00(15) .
N32 C33 C34 C35 -0.75(18) .
C331 C33 C34 C35 176.26(15) .
N32 N31 C35 C34 0.72(17) .
B1 N31 C35 C34 -173.53(14) .
N32 N31 C35 C351 -179.11(14) .
B1 N31 C35 C351 6.6(2) .
C33 C34 C35 N31 0.01(17) .
C33 C34 C35 C351 179.84(15) .
N31 C35 C351 F32 -80.12(19) .
C34 C35 C351 F32 100.08(19) .
N31 C35 C351 F31 41.6(2) .
C34 C35 C351 F31 -138.23(16) .
N31 C35 C351 F33 160.88(14) .
C34 C35 C351 F33 -18.9(2) .
C335 C334 N33 O332 -4.6(2) .
C333 C334 N33 O332 175.37(16) .
C335 C334 N33 O331 175.87(16) .
C333 C334 N33 O331 -4.2(2) .
